data_7022941
loop_
_publ_author_name
'Donato, Lo\"ic'
'Abel, Philippe'
'Zysman-Colman, Eli'

_publ_section_title
;
 Cationic iridium(III) complexes bearing a bis(triazole) ancillary ligand.
;
_journal_issue 23
_journal_name_full 'Dalton transactions (Cambridge, England : 2003)'
_journal_page_first 8402
_journal_page_last 8412
_journal_paper_doi 10.1039/c3dt50334h
_journal_volume 42
_journal_year 2013
_chemical_compound_source 'synthesis as described'
_chemical_formula_moiety 'C50 H39 Cl6 F10 Ir1 N6 P1'
_chemical_formula_sum 'C50 H38 Cl6 F10 Ir N12 P'
_chemical_formula_weight 1432.79
_chemical_name_systematic
;
?
;
_space_group_IT_number 2
_symmetry_cell_setting triclinic
_symmetry_Int_Tables_number 2
_symmetry_space_group_name_Hall '-P 1'
_symmetry_space_group_name_H-M 'P -1'
_atom_sites_solution_hydrogens geom
_atom_sites_solution_primary direct
_atom_sites_solution_secondary difmap
_audit_conform_dict_location ftp://ftp.iucr.org/pub/cif_core.dic
_audit_conform_dict_name cif_core.dic
_audit_conform_dict_version 2.4
_audit_creation_date 2013-01-23T15:58:28-00:00
_audit_creation_method 'WinGX routine CIF_UPDATE'
_cell_angle_alpha 116.212(4)
_cell_angle_beta 93.122(4)
_cell_angle_gamma 98.548(5)
_cell_formula_units_Z 2
_cell_length_a 12.729(2)
_cell_length_b 15.350(3)
_cell_length_c 15.924(3)
_cell_measurement_reflns_used 9174
_cell_measurement_temperature 130(2)
_cell_measurement_theta_max 30.509
_cell_measurement_theta_min 2.9348
_cell_measurement_wavelength 0.71073
_cell_volume 2735.0(9)
_computing_cell_refinement 'SAINT V8.27B integration software'
_computing_data_collection 'Bruker APEX2 software'
_computing_data_reduction 'SORTAV (Blessing, 1995)'
_computing_molecular_graphics 'Ortep-3 for Windows (Farrugia, 1997)'
_computing_publication_material 'WinGX publication routines (Farrugia, 1999)'
_computing_structure_refinement 'SHELXL-97 (Sheldrick, 2008)'
_computing_structure_solution 'SHELXS-97 (Sheldrick, 1997)'
_diffrn_ambient_temperature 130(2)
_diffrn_detector 'APEX-II CCD'
_diffrn_measured_fraction_theta_full 0.99
_diffrn_measured_fraction_theta_max 0.827
_diffrn_measurement_device '\k-geometry diffractometer'
_diffrn_measurement_device_type 'Bruker APEX-II'
_diffrn_measurement_method '\f or \w oscillation scans'
_diffrn_orient_matrix_type 'x-axis to radiation source'
_diffrn_orient_matrix_UB_11 -0.445336E-1
_diffrn_orient_matrix_UB_12 0.466977E-1
_diffrn_orient_matrix_UB_13 -0.432044E-2
_diffrn_orient_matrix_UB_21 0.517032E-1
_diffrn_orient_matrix_UB_22 0.57038E-1
_diffrn_orient_matrix_UB_23 0.508682E-1
_diffrn_orient_matrix_UB_31 0.420958E-1
_diffrn_orient_matrix_UB_32 0.651727E-2
_diffrn_orient_matrix_UB_33 -0.488319E-1
_diffrn_radiation_monochromator graphite
_diffrn_radiation_probe x-ray
_diffrn_radiation_type MoK\a
_diffrn_radiation_wavelength 0.71073
_diffrn_reflns_av_R_equivalents 0.0246
_diffrn_reflns_av_unetI/netI 0.0595
_diffrn_reflns_limit_h_max 17
_diffrn_reflns_limit_h_min -16
_diffrn_reflns_limit_k_max 21
_diffrn_reflns_limit_k_min -18
_diffrn_reflns_limit_l_max 22
_diffrn_reflns_limit_l_min -21
_diffrn_reflns_number 18446
_diffrn_reflns_reduction_process
;
Scaled and merged with Sortav
R.H. Blessing, (1987) Cryst. Rev. 1, 3-58
R.H. Blessing, (1989) J. Appl. Cryst. 22, 396-397
;
_diffrn_reflns_theta_full 25
_diffrn_reflns_theta_max 30.64
_diffrn_reflns_theta_min 2
_diffrn_source 'sealed x-ray tube'
_exptl_absorpt_coefficient_mu 2.846
_exptl_absorpt_correction_T_max 0.746
_exptl_absorpt_correction_T_min 0.518
_exptl_absorpt_correction_type multi-scan
_exptl_absorpt_process_details
;
SADABS-2012/1 - Bruker AXS area detector scaling and absorption correction
;
_exptl_crystal_colour colourless
_exptl_crystal_density_diffrn 1.74
_exptl_crystal_density_method 'not measured'
_exptl_crystal_description plate
_exptl_crystal_F_000 1412
_exptl_crystal_size_max 0.43
_exptl_crystal_size_mid 0.3
_exptl_crystal_size_min 0.02
_refine_diff_density_max 2.738
_refine_diff_density_min -2.308
_refine_diff_density_rms 0.166
_refine_ls_extinction_method none
_refine_ls_goodness_of_fit_ref 1.118
_refine_ls_hydrogen_treatment constr
_refine_ls_matrix_type full
_refine_ls_number_parameters 680
_refine_ls_number_reflns 13963
_refine_ls_number_restraints 15
_refine_ls_restrained_S_all 1.118
_refine_ls_R_factor_all 0.0638
_refine_ls_R_factor_gt 0.053
_refine_ls_shift/su_max 0.005
_refine_ls_shift/su_mean 0
_refine_ls_structure_factor_coef Fsqd
_refine_ls_weighting_details 'calc w=1/[\s^2^(Fo^2^)+(0.0252P)^2^+22.4649P] where P=(Fo^2^+2Fc^2^)/3'
_refine_ls_weighting_scheme calc
_refine_ls_wR_factor_gt 0.1227
_refine_ls_wR_factor_ref 0.1263
_reflns_number_gt 12126
_reflns_number_total 13963
_reflns_threshold_expression >2\s(I)
_cod_data_source_file c3dt50334h.txt
_cod_data_source_block mo_colman_ldi_73_b_0m
_cod_original_cell_volume 2735.1(8)
_cod_database_code 7022941

loop_
_symmetry_equiv_pos_as_xyz
'x, y, z'
'-x, -y, -z'

loop_
_atom_site_label
_atom_site_type_symbol
_atom_site_fract_x
_atom_site_fract_y
_atom_site_fract_z
_atom_site_U_iso_or_equiv
_atom_site_adp_type
_atom_site_occupancy
_atom_site_symmetry_multiplicity
_atom_site_calc_flag
_atom_site_refinement_flags
_atom_site_disorder_assembly
_atom_site_disorder_group
C1 C 0.1442(5) 0.6638(5) 0.7798(5) 0.0309(14) Uani 1 1 d . . .
H1A H 0.2114 0.71 0.8173 0.037 Uiso 1 1 calc R . .
H1B H 0.1637 0.6048 0.7288 0.037 Uiso 1 1 calc R . .
C2 C 0.0815(8) 0.6328(6) 0.8423(6) 0.0514(8) Uani 1 1 d . . .
C3 C 0.1105(8) 0.6783(6) 0.9392(6) 0.0514(8) Uani 1 1 d . . .
H3 H 0.173 0.7285 0.9676 0.062 Uiso 1 1 calc R . .
C4 C 0.0464(8) 0.6493(6) 0.9951(6) 0.0514(8) Uani 1 1 d . . .
H4 H 0.0662 0.6805 1.0616 0.062 Uiso 1 1 calc R . .
C5 C -0.0434(8) 0.5774(6) 0.9558(6) 0.0514(8) Uani 1 1 d . . .
H5 H -0.0863 0.5595 0.9948 0.062 Uiso 1 1 calc R . .
C6 C -0.0718(8) 0.5308(6) 0.8593(6) 0.0514(8) Uani 1 1 d . . .
H6 H -0.1343 0.4805 0.8315 0.062 Uiso 1 1 calc R . .
C7 C -0.0097(8) 0.5572(6) 0.8029(6) 0.0514(8) Uani 1 1 d . . .
H7 H -0.0289 0.5236 0.7363 0.062 Uiso 1 1 calc R . .
C8 C 0.0085(5) 0.6680(4) 0.6614(4) 0.0261(12) Uani 1 1 d . . .
H8 H -0.0125 0.5993 0.6197 0.031 Uiso 1 1 calc R . .
C9 C -0.0304(4) 0.7442(4) 0.6567(4) 0.0212(11) Uani 1 1 d . . .
C10 C -0.1131(5) 0.7536(4) 0.5972(4) 0.0208(11) Uani 1 1 d . . .
C11 C -0.1894(5) 0.6900(4) 0.5241(4) 0.0246(12) Uani 1 1 d . . .
H11 H -0.2004 0.6198 0.4924 0.029 Uiso 1 1 calc R . .
C12 C -0.3391(5) 0.7192(5) 0.4328(4) 0.0305(13) Uani 1 1 d . . .
H12A H -0.3637 0.779 0.4367 0.037 Uiso 1 1 calc R . .
H12B H -0.3988 0.6784 0.4443 0.037 Uiso 1 1 calc R . .
C13 C -0.3104(5) 0.6609(5) 0.3349(4) 0.0267(12) Uani 1 1 d . . .
C14 C -0.3294(5) 0.5586(5) 0.2926(5) 0.0329(14) Uani 1 1 d . . .
H14 H -0.3623 0.5247 0.3247 0.039 Uiso 1 1 calc R . .
C15 C -0.3011(6) 0.5048(5) 0.2034(5) 0.0387(16) Uani 1 1 d . . .
H15 H -0.3154 0.4345 0.1746 0.046 Uiso 1 1 calc R . .
C16 C -0.2520(6) 0.5538(6) 0.1570(5) 0.0412(17) Uani 1 1 d . . .
H16 H -0.2313 0.5174 0.0966 0.049 Uiso 1 1 calc R . .
C17 C -0.2331(6) 0.6559(6) 0.1985(5) 0.0397(16) Uani 1 1 d . . .
H17 H -0.1999 0.6895 0.1662 0.048 Uiso 1 1 calc R . .
C18 C -0.2619(5) 0.7092(5) 0.2859(5) 0.0326(14) Uani 1 1 d . . .
H18 H -0.2488 0.7794 0.3135 0.039 Uiso 1 1 calc R . .
N19 N -0.2068(4) 0.9572(4) 0.8370(3) 0.0226(10) Uani 1 1 d . . .
N20 N -0.2240(4) 1.0007(4) 0.9271(3) 0.0216(10) Uani 1 1 d . . .
C21 C -0.1335(5) 1.0606(4) 0.9867(4) 0.0226(11) Uani 1 1 d . . .
H21 H -0.1256 1.0983 1.0535 0.027 Uiso 1 1 calc R . .
C22 C -0.0562(4) 1.0540(4) 0.9279(4) 0.0202(11) Uani 1 1 d . . .
C23 C 0.0542(4) 1.0974(4) 0.9334(4) 0.0193(10) Uani 1 1 d . . .
C24 C 0.1171(5) 1.1690(4) 1.0155(4) 0.0228(11) Uani 1 1 d . . .
C25 C 0.2195(5) 1.2150(5) 1.0160(4) 0.0269(12) Uani 1 1 d . . .
H25 H 0.2615 1.2659 1.0722 0.032 Uiso 1 1 calc R . .
C26 C 0.2566(4) 1.1821(5) 0.9292(4) 0.0268(13) Uani 1 1 d . . .
C27 C 0.1989(5) 1.1091(4) 0.8446(4) 0.0242(12) Uani 1 1 d . . .
H27 H 0.2295 1.0896 0.7875 0.029 Uiso 1 1 calc R . .
C28 C 0.0949(4) 1.0649(4) 0.8450(4) 0.0193(11) Uani 1 1 d . . .
C29 C -0.3316(5) 0.9753(5) 0.9504(5) 0.0289(13) Uani 1 1 d . . .
H29A H -0.3314 0.9237 0.9717 0.035 Uiso 1 1 calc R . .
H29B H -0.3847 0.9478 0.8929 0.035 Uiso 1 1 calc R . .
C30 C -0.3643(5) 1.0645(4) 1.0268(4) 0.0253(12) Uani 1 1 d . . .
C31 C -0.4113(5) 1.1302(5) 1.0048(5) 0.0311(14) Uani 1 1 d . . .
H31 H -0.4214 1.1194 0.9412 0.037 Uiso 1 1 calc R . .
C32 C -0.4431(6) 1.2106(5) 1.0751(6) 0.0428(18) Uani 1 1 d . . .
H32 H -0.4749 1.2549 1.0598 0.051 Uiso 1 1 calc R . .
C33 C -0.4280(6) 1.2262(6) 1.1682(6) 0.046(2) Uani 1 1 d . . .
H33 H -0.4485 1.282 1.2167 0.056 Uiso 1 1 calc R . .
C34 C -0.3846(6) 1.1626(6) 1.1902(5) 0.0432(19) Uani 1 1 d . . .
H34 H -0.3766 1.1731 1.2539 0.052 Uiso 1 1 calc R . .
C35 C -0.3512(5) 1.0815(5) 1.1204(5) 0.0325(14) Uani 1 1 d . . .
H35 H -0.3196 1.0379 1.1368 0.039 Uiso 1 1 calc R . .
C36 C 0.0883(4) 1.0321(4) 0.6081(4) 0.0172(10) Uani 1 1 d . . .
C37 C 0.0120(4) 1.0966(4) 0.6477(4) 0.0178(10) Uani 1 1 d . . .
C38 C -0.0467(4) 1.0780(4) 0.7125(4) 0.0177(10) Uani 1 1 d . . .
C39 C -0.1202(4) 1.1393(4) 0.7546(4) 0.0229(11) Uani 1 1 d . . .
H39 H -0.1616 1.1291 0.7985 0.027 Uiso 1 1 calc R . .
C40 C -0.1316(5) 1.2146(5) 0.7313(4) 0.0261(12) Uani 1 1 d . . .
C41 C -0.0744(5) 1.2351(4) 0.6688(4) 0.0254(12) Uani 1 1 d . . .
H41 H -0.0832 1.288 0.655 0.03 Uiso 1 1 calc R . .
C42 C -0.0034(4) 1.1733(4) 0.6276(4) 0.0210(11) Uani 1 1 d . . .
C43 C 0.1648(4) 1.0172(4) 0.5472(4) 0.0214(11) Uani 1 1 d . . .
H43 H 0.1839 1.0525 0.5124 0.026 Uiso 1 1 calc R . .
N44 N 0.2063(4) 0.9415(4) 0.5480(3) 0.0203(9) Uani 1 1 d . . .
N45 N 0.1605(4) 0.9075(4) 0.6040(3) 0.0216(9) Uani 1 1 d . . .
C46 C 0.2963(5) 0.8999(5) 0.5010(4) 0.0265(12) Uani 1 1 d . . .
H46A H 0.3079 0.9191 0.45 0.032 Uiso 1 1 calc R . .
H46B H 0.2774 0.8268 0.4716 0.032 Uiso 1 1 calc R . .
C47 C 0.3987(4) 0.9346(4) 0.5684(4) 0.0219(11) Uani 1 1 d . . .
C48 C 0.4490(5) 0.8662(5) 0.5807(5) 0.0323(14) Uani 1 1 d . . .
H48 H 0.4179 0.7977 0.5473 0.039 Uiso 1 1 calc R . .
C49 C 0.5444(6) 0.8967(6) 0.6414(6) 0.0439(18) Uani 1 1 d . . .
H49 H 0.5781 0.8492 0.6495 0.053 Uiso 1 1 calc R . .
C50 C 0.5903(6) 0.9961(6) 0.6899(6) 0.0444(18) Uani 1 1 d . . .
H50 H 0.6552 1.0172 0.7319 0.053 Uiso 1 1 calc R . .
C51 C 0.5410(6) 1.0647(6) 0.6768(6) 0.0480(19) Uani 1 1 d . . .
H51 H 0.5724 1.133 0.7097 0.058 Uiso 1 1 calc R . .
C52 C 0.4458(6) 1.0339(5) 0.6159(5) 0.0384(16) Uani 1 1 d . . .
H52 H 0.4129 1.0813 0.6069 0.046 Uiso 1 1 calc R . .
C53 C 0.6349(5) 0.6260(5) 0.6712(5) 0.0340(14) Uani 1 1 d . . .
H53 H 0.6851 0.5888 0.6293 0.041 Uiso 1 1 calc R . .
C54 C 0.5516(7) 0.3907(6) 0.8634(7) 0.051(2) Uani 1 1 d . . .
H54 H 0.472 0.3779 0.8618 0.061 Uiso 1 1 calc R . .
F7 F 0.0773(3) 1.1969(3) 1.0987(2) 0.0330(8) Uani 1 1 d . . .
F8 F 0.3573(3) 1.2259(3) 0.9265(3) 0.0415(10) Uani 1 1 d . . .
F9 F -0.2032(3) 1.2720(3) 0.7729(3) 0.0407(10) Uani 1 1 d . . .
F10 F 0.0527(3) 1.1878(3) 0.5639(2) 0.0279(7) Uani 1 1 d . . .
Ir1 Ir -0.012352(17) 0.963881(16) 0.733045(14) 0.01659(6) Uani 1 1 d . . .
N1 N 0.0238(4) 0.8302(3) 0.7305(3) 0.0198(9) Uani 1 1 d . . .
N2 N 0.0940(4) 0.8111(4) 0.7803(3) 0.0220(10) Uani 1 1 d . . .
N3 N 0.0832(4) 0.7119(4) 0.7381(3) 0.0233(10) Uani 1 1 d . . .
N4 N -0.1274(4) 0.8476(3) 0.6207(3) 0.0172(9) Uani 1 1 d . . .
N5 N -0.2094(4) 0.8456(4) 0.5648(3) 0.0222(10) Uani 1 1 d . . .
N6 N -0.2462(4) 0.7494(4) 0.5067(3) 0.0232(10) Uani 1 1 d . . .
N7 N -0.1053(4) 0.9887(3) 0.8379(3) 0.0188(9) Uani 1 1 d . . .
N8 N 0.0879(4) 0.9623(3) 0.6394(3) 0.0185(9) Uani 1 1 d . . .
Cl1 Cl 0.51696(16) 0.61711(14) 0.60030(13) 0.0462(4) Uani 1 1 d . . .
Cl2 Cl 0.60184(17) 0.57469(16) 0.74742(17) 0.0530(5) Uani 1 1 d . . .
Cl3 Cl 0.69714(12) 0.75076(12) 0.73622(11) 0.0329(3) Uani 1 1 d . . .
Cl4 Cl 0.6006(2) 0.52045(17) 0.92959(17) 0.0638(6) Uani 1 1 d . . .
Cl5 Cl 0.58010(19) 0.34642(18) 0.74753(16) 0.0588(6) Uani 1 1 d . . .
Cl6 Cl 0.6072(2) 0.32929(18) 0.92092(18) 0.0617(6) Uani 1 1 d . . .
P1 P 0.79227(15) 0.40556(13) 0.52117(14) 0.0357(4) Uani 1 1 d . . .
F1A F 0.7774(6) 0.3515(5) 0.5890(5) 0.0572(8) Uani 0.653(5) 1 d PD A 1
F2A F 0.6718(6) 0.4049(6) 0.5163(5) 0.0572(8) Uani 0.653(5) 1 d PD A 1
F3A F 0.7779(7) 0.3015(6) 0.4329(6) 0.0572(8) Uani 0.653(5) 1 d PD A 1
F4A F 0.8146(7) 0.4587(5) 0.4591(5) 0.0572(8) Uani 0.653(5) 1 d PD A 1
F5A F 0.8134(11) 0.5103(7) 0.6156(7) 0.0572(8) Uani 0.653(5) 1 d PD A 1
F6A F 0.9225(6) 0.4082(6) 0.5366(5) 0.0572(8) Uani 0.653(5) 1 d PD A 1
F1B F 0.7000(11) 0.3516(10) 0.5475(10) 0.0572(8) Uani 0.347(5) 1 d PD A 2
F2B F 0.7003(11) 0.4584(10) 0.4895(10) 0.0572(8) Uani 0.347(5) 1 d PD A 2
F3B F 0.7586(12) 0.3191(10) 0.4092(10) 0.0572(8) Uani 0.347(5) 1 d PD A 2
F4B F 0.8746(12) 0.4685(10) 0.4778(10) 0.0572(8) Uani 0.347(5) 1 d PD A 2
F5B F 0.814(2) 0.4996(13) 0.6188(13) 0.0572(8) Uani 0.347(5) 1 d PD A 2
F6B F 0.8832(12) 0.3595(11) 0.5342(10) 0.0572(8) Uani 0.347(5) 1 d PD A 2

loop_
_atom_site_aniso_label
_atom_site_aniso_U_11
_atom_site_aniso_U_22
_atom_site_aniso_U_33
_atom_site_aniso_U_23
_atom_site_aniso_U_13
_atom_site_aniso_U_12
C1 0.029(3) 0.028(3) 0.043(4) 0.022(3) 0.001(3) 0.007(3)
C2 0.069(2) 0.0437(18) 0.0465(18) 0.0267(16) 0.0010(17) 0.0067(16)
C3 0.069(2) 0.0437(18) 0.0465(18) 0.0267(16) 0.0010(17) 0.0067(16)
C4 0.069(2) 0.0437(18) 0.0465(18) 0.0267(16) 0.0010(17) 0.0067(16)
C5 0.069(2) 0.0437(18) 0.0465(18) 0.0267(16) 0.0010(17) 0.0067(16)
C6 0.069(2) 0.0437(18) 0.0465(18) 0.0267(16) 0.0010(17) 0.0067(16)
C7 0.069(2) 0.0437(18) 0.0465(18) 0.0267(16) 0.0010(17) 0.0067(16)
C8 0.032(3) 0.020(3) 0.025(3) 0.010(2) 0.001(2) 0.002(2)
C9 0.021(3) 0.021(3) 0.016(2) 0.006(2) -0.001(2) -0.002(2)
C10 0.022(3) 0.020(3) 0.018(2) 0.008(2) -0.001(2) 0.000(2)
C11 0.027(3) 0.021(3) 0.022(3) 0.008(2) -0.002(2) 0.002(2)
C12 0.023(3) 0.035(3) 0.029(3) 0.014(3) -0.007(2) 0.001(3)
C13 0.025(3) 0.029(3) 0.024(3) 0.012(2) -0.006(2) 0.004(2)
C14 0.029(3) 0.033(3) 0.035(3) 0.019(3) -0.009(3) -0.001(3)
C15 0.040(4) 0.027(3) 0.039(4) 0.008(3) -0.013(3) 0.007(3)
C16 0.047(4) 0.039(4) 0.030(3) 0.007(3) 0.001(3) 0.015(3)
C17 0.042(4) 0.047(4) 0.031(3) 0.022(3) 0.002(3) 0.001(3)
C18 0.036(3) 0.026(3) 0.030(3) 0.012(3) -0.009(3) -0.005(3)
N19 0.020(2) 0.021(2) 0.024(2) 0.009(2) 0.0026(19) 0.0000(18)
N20 0.017(2) 0.021(2) 0.025(2) 0.010(2) 0.0041(18) 0.0000(18)
C21 0.023(3) 0.023(3) 0.019(2) 0.008(2) 0.000(2) 0.001(2)
C22 0.020(3) 0.020(3) 0.018(2) 0.007(2) -0.002(2) 0.001(2)
C23 0.017(2) 0.021(3) 0.020(2) 0.010(2) 0.000(2) 0.003(2)
C24 0.024(3) 0.023(3) 0.018(2) 0.007(2) 0.000(2) 0.003(2)
C25 0.021(3) 0.028(3) 0.024(3) 0.008(2) -0.007(2) -0.001(2)
C26 0.013(2) 0.035(3) 0.033(3) 0.019(3) -0.003(2) -0.004(2)
C27 0.023(3) 0.028(3) 0.025(3) 0.015(2) 0.002(2) 0.004(2)
C28 0.022(3) 0.014(2) 0.022(3) 0.009(2) 0.003(2) 0.001(2)
C29 0.017(3) 0.028(3) 0.036(3) 0.011(3) 0.010(2) -0.003(2)
C30 0.020(3) 0.026(3) 0.028(3) 0.012(2) 0.006(2) -0.002(2)
C31 0.023(3) 0.034(3) 0.038(3) 0.020(3) 0.001(3) 0.002(3)
C32 0.027(3) 0.034(4) 0.066(5) 0.021(4) 0.004(3) 0.006(3)
C33 0.028(3) 0.036(4) 0.056(5) 0.004(3) 0.021(3) 0.001(3)
C34 0.035(4) 0.053(5) 0.027(3) 0.010(3) 0.011(3) -0.008(3)
C35 0.023(3) 0.044(4) 0.033(3) 0.022(3) 0.003(2) 0.000(3)
C36 0.021(3) 0.015(2) 0.016(2) 0.009(2) 0.002(2) 0.002(2)
C37 0.015(2) 0.021(3) 0.018(2) 0.010(2) -0.0028(19) 0.002(2)
C38 0.012(2) 0.018(3) 0.018(2) 0.005(2) -0.0055(19) -0.0009(19)
C39 0.016(3) 0.027(3) 0.025(3) 0.012(2) 0.003(2) 0.005(2)
C40 0.020(3) 0.028(3) 0.029(3) 0.010(2) 0.006(2) 0.011(2)
C41 0.024(3) 0.024(3) 0.029(3) 0.012(2) 0.001(2) 0.005(2)
C42 0.019(3) 0.022(3) 0.022(3) 0.012(2) -0.001(2) 0.001(2)
C43 0.019(3) 0.025(3) 0.019(2) 0.010(2) 0.001(2) 0.001(2)
N44 0.019(2) 0.023(2) 0.020(2) 0.0102(19) 0.0039(18) 0.0067(18)
N45 0.018(2) 0.026(2) 0.023(2) 0.012(2) 0.0023(18) 0.0063(19)
C46 0.025(3) 0.031(3) 0.021(3) 0.007(2) 0.006(2) 0.011(2)
C47 0.014(2) 0.030(3) 0.024(3) 0.012(2) 0.006(2) 0.006(2)
C48 0.026(3) 0.031(3) 0.046(4) 0.022(3) 0.006(3) 0.008(3)
C49 0.026(3) 0.062(5) 0.061(5) 0.040(4) 0.004(3) 0.015(3)
C50 0.021(3) 0.066(5) 0.050(4) 0.031(4) -0.003(3) 0.004(3)
C51 0.033(4) 0.037(4) 0.058(5) 0.012(4) -0.004(3) -0.003(3)
C52 0.031(3) 0.034(4) 0.050(4) 0.019(3) -0.004(3) 0.010(3)
C53 0.029(3) 0.029(3) 0.041(4) 0.014(3) 0.003(3) 0.005(3)
C54 0.034(4) 0.049(5) 0.075(6) 0.030(4) 0.013(4) 0.015(3)
F7 0.0273(19) 0.041(2) 0.0184(16) 0.0054(15) -0.0008(14) -0.0025(16)
F8 0.0186(18) 0.057(3) 0.040(2) 0.022(2) -0.0060(16) -0.0141(17)
F9 0.038(2) 0.042(2) 0.055(3) 0.026(2) 0.0217(19) 0.0286(19)
F10 0.0326(19) 0.0310(19) 0.0304(18) 0.0216(16) 0.0088(15) 0.0098(15)
Ir1 0.01605(10) 0.01689(10) 0.01570(9) 0.00720(7) 0.00082(7) 0.00110(7)
N1 0.023(2) 0.021(2) 0.018(2) 0.0110(19) 0.0016(18) 0.0043(18)
N2 0.019(2) 0.024(2) 0.025(2) 0.013(2) 0.0012(18) 0.0052(19)
N3 0.024(2) 0.023(2) 0.027(2) 0.014(2) 0.002(2) 0.0065(19)
N4 0.015(2) 0.021(2) 0.015(2) 0.0084(18) -0.0010(16) 0.0041(17)
N5 0.021(2) 0.024(2) 0.022(2) 0.011(2) 0.0029(18) 0.0033(19)
N6 0.022(2) 0.025(3) 0.018(2) 0.0079(19) -0.0031(18) 0.0018(19)
N7 0.019(2) 0.018(2) 0.017(2) 0.0064(18) 0.0002(17) 0.0026(17)
N8 0.015(2) 0.020(2) 0.021(2) 0.0084(18) 0.0040(17) 0.0070(17)
Cl1 0.0427(10) 0.0402(10) 0.0381(9) 0.0053(8) -0.0110(8) 0.0035(8)
Cl2 0.0503(11) 0.0475(11) 0.0687(13) 0.0370(10) 0.0024(10) -0.0014(9)
Cl3 0.0264(7) 0.0333(8) 0.0345(8) 0.0134(7) 0.0014(6) 0.0003(6)
Cl4 0.0872(18) 0.0486(12) 0.0533(12) 0.0238(10) 0.0049(12) 0.0060(12)
Cl5 0.0612(13) 0.0607(13) 0.0560(12) 0.0233(10) -0.0003(10) 0.0306(11)
Cl6 0.0685(15) 0.0624(14) 0.0705(15) 0.0410(12) 0.0222(12) 0.0205(11)
P1 0.0357(9) 0.0213(8) 0.0412(10) 0.0069(7) 0.0019(8) 0.0053(7)
F1A 0.0529(16) 0.0452(16) 0.0558(15) 0.0077(12) -0.0001(13) 0.0108(13)
F2A 0.0529(16) 0.0452(16) 0.0558(15) 0.0077(12) -0.0001(13) 0.0108(13)
F3A 0.0529(16) 0.0452(16) 0.0558(15) 0.0077(12) -0.0001(13) 0.0108(13)
F4A 0.0529(16) 0.0452(16) 0.0558(15) 0.0077(12) -0.0001(13) 0.0108(13)
F5A 0.0529(16) 0.0452(16) 0.0558(15) 0.0077(12) -0.0001(13) 0.0108(13)
F6A 0.0529(16) 0.0452(16) 0.0558(15) 0.0077(12) -0.0001(13) 0.0108(13)
F1B 0.0529(16) 0.0452(16) 0.0558(15) 0.0077(12) -0.0001(13) 0.0108(13)
F2B 0.0529(16) 0.0452(16) 0.0558(15) 0.0077(12) -0.0001(13) 0.0108(13)
F3B 0.0529(16) 0.0452(16) 0.0558(15) 0.0077(12) -0.0001(13) 0.0108(13)
F4B 0.0529(16) 0.0452(16) 0.0558(15) 0.0077(12) -0.0001(13) 0.0108(13)
F5B 0.0529(16) 0.0452(16) 0.0558(15) 0.0077(12) -0.0001(13) 0.0108(13)
F6B 0.0529(16) 0.0452(16) 0.0558(15) 0.0077(12) -0.0001(13) 0.0108(13)

loop_
_atom_type_symbol
_atom_type_description
_atom_type_scat_dispersion_real
_atom_type_scat_dispersion_imag
_atom_type_scat_source
C C 0.0033 0.0016 'International Tables Vol C Tables 4.2.6.8 and 6.1.1.4'
H H 0 0 'International Tables Vol C Tables 4.2.6.8 and 6.1.1.4'
F F 0.0171 0.0103 'International Tables Vol C Tables 4.2.6.8 and 6.1.1.4'
Ir Ir -1.4442 7.9887 'International Tables Vol C Tables 4.2.6.8 and 6.1.1.4'
N N 0.0061 0.0033 'International Tables Vol C Tables 4.2.6.8 and 6.1.1.4'
P P 0.1023 0.0942 'International Tables Vol C Tables 4.2.6.8 and 6.1.1.4'
Cl Cl 0.1484 0.1585 'International Tables Vol C Tables 4.2.6.8 and 6.1.1.4'

loop_
_geom_angle_atom_site_label_1
_geom_angle_atom_site_label_2
_geom_angle_atom_site_label_3
_geom_angle
N3 C1 C2 111.8(6)
C3 C2 C7 118.7(8)
C3 C2 C1 121.4(8)
C7 C2 C1 119.9(7)
C2 C3 C4 119.2(9)
C5 C4 C3 121.3(8)
C4 C5 C6 119.7(9)
C7 C6 C5 120.0(9)
C6 C7 C2 121.0(8)
N3 C8 C9 104.6(5)
C8 C9 N1 107.6(5)
C8 C9 C10 136.0(5)
N1 C9 C10 116.3(5)
C11 C10 N4 108.0(5)
C11 C10 C9 135.7(5)
N4 C10 C9 116.1(5)
N6 C11 C10 104.2(5)
N6 C12 C13 111.5(5)
C14 C13 C18 118.4(6)
C14 C13 C12 120.6(6)
C18 C13 C12 120.9(6)
C13 C14 C15 120.8(7)
C16 C15 C14 119.8(7)
C15 C16 C17 119.9(7)
C18 C17 C16 120.5(7)
C17 C18 C13 120.5(6)
N7 N19 N20 105.4(4)
N19 N20 C21 112.4(5)
N19 N20 C29 118.6(5)
C21 N20 C29 128.9(5)
N20 C21 C22 104.3(5)
N7 C22 C21 106.3(5)
N7 C22 C23 114.6(5)
C21 C22 C23 139.1(5)
C24 C23 C28 120.5(5)
C24 C23 C22 124.6(5)
C28 C23 C22 114.9(5)
F7 C24 C23 119.3(5)
F7 C24 C25 118.1(5)
C23 C24 C25 122.6(5)
C26 C25 C24 115.5(5)
F8 C26 C25 117.4(5)
F8 C26 C27 117.6(5)
C25 C26 C27 125.0(6)
C26 C27 C28 118.8(5)
C27 C28 C23 117.7(5)
C27 C28 Ir1 128.1(4)
C23 C28 Ir1 114.1(4)
N20 C29 C30 111.7(5)
C35 C30 C31 118.5(6)
C35 C30 C29 120.5(6)
C31 C30 C29 121.0(6)
C32 C31 C30 120.6(7)
C31 C32 C33 119.6(7)
C34 C33 C32 120.5(7)
C33 C34 C35 120.7(7)
C30 C35 C34 120.1(7)
N8 C36 C43 106.0(5)
N8 C36 C37 113.3(5)
C43 C36 C37 140.6(5)
C42 C37 C38 120.0(5)
C42 C37 C36 124.9(5)
C38 C37 C36 115.1(5)
C39 C38 C37 117.6(5)
C39 C38 Ir1 128.2(4)
C37 C38 Ir1 114.2(4)
C40 C39 C38 119.3(5)
F9 C40 C41 118.0(5)
F9 C40 C39 117.7(5)
C41 C40 C39 124.2(5)
C40 C41 C42 115.5(5)
F10 C42 C41 118.4(5)
F10 C42 C37 118.3(5)
C41 C42 C37 123.3(5)
N44 C43 C36 105.1(5)
N45 N44 C43 112.3(5)
N45 N44 C46 119.4(5)
C43 N44 C46 128.1(5)
N8 N45 N44 105.3(4)
N44 C46 C47 112.5(5)
C52 C47 C48 119.1(6)
C52 C47 C46 121.1(5)
C48 C47 C46 119.8(6)
C47 C48 C49 120.6(7)
C50 C49 C48 120.1(7)
C49 C50 C51 119.4(7)
C50 C51 C52 120.3(7)
C47 C52 C51 120.4(6)
Cl2 C53 Cl3 110.3(4)
Cl2 C53 Cl1 109.9(4)
Cl3 C53 Cl1 109.2(4)
Cl5 C54 Cl6 111.2(4)
Cl5 C54 Cl4 111.5(5)
Cl6 C54 Cl4 109.1(5)
N8 Ir1 C38 80.2(2)
N8 Ir1 C28 93.0(2)
C38 Ir1 C28 87.3(2)
N8 Ir1 N7 171.03(18)
C38 Ir1 N7 93.4(2)
C28 Ir1 N7 80.3(2)
N8 Ir1 N1 92.95(18)
C38 Ir1 N1 170.71(19)
C28 Ir1 N1 99.4(2)
N7 Ir1 N1 94.02(18)
N8 Ir1 N4 90.19(18)
C38 Ir1 N4 97.61(18)
C28 Ir1 N4 174.5(2)
N7 Ir1 N4 96.97(18)
N1 Ir1 N4 75.99(17)
N2 N1 C9 110.1(5)
N2 N1 Ir1 134.3(4)
C9 N1 Ir1 115.3(4)
N1 N2 N3 105.5(4)
C8 N3 N2 112.2(5)
C8 N3 C1 127.4(5)
N2 N3 C1 120.3(5)
N5 N4 C10 110.1(4)
N5 N4 Ir1 134.4(4)
C10 N4 Ir1 115.4(3)
N4 N5 N6 105.0(4)
N5 N6 C11 112.7(5)
N5 N6 C12 119.8(5)
C11 N6 C12 127.5(5)
N19 N7 C22 111.6(5)
N19 N7 Ir1 132.2(4)
C22 N7 Ir1 116.1(4)
N45 N8 C36 111.2(4)
N45 N8 Ir1 131.5(4)
C36 N8 Ir1 117.2(3)
F6B P1 F1B 102.0(8)
F6B P1 F2A 148.3(7)
F1B P1 F2A 46.8(6)
F6B P1 F4A 112.6(7)
F1B P1 F4A 141.0(7)
F2A P1 F4A 95.9(5)
F6B P1 F5B 98.4(10)
F1B P1 F5B 94.6(10)
F2A P1 F5B 91.1(10)
F4A P1 F5B 97.5(9)
F6B P1 F3A 73.1(6)
F1B P1 F3A 81.8(6)
F2A P1 F3A 93.3(4)
F4A P1 F3A 91.3(4)
F5B P1 F3A 169.7(9)
F6B P1 F5A 102.9(8)
F1B P1 F5A 98.4(7)
F2A P1 F5A 89.8(5)
F4A P1 F5A 91.1(5)
F5B P1 F5A 6.7(12)
F3A P1 F5A 175.9(6)
F6B P1 F1A 64.1(7)
F1B P1 F1A 42.9(6)
F2A P1 F1A 87.8(4)
F4A P1 F1A 176.1(4)
F5B P1 F1A 81.3(9)
F3A P1 F1A 89.6(4)
F5A P1 F1A 87.8(5)
F6B P1 F6A 29.6(6)
F1B P1 F6A 129.7(7)
F2A P1 F6A 174.7(4)
F4A P1 F6A 88.3(5)
F5B P1 F6A 85.2(10)
F3A P1 F6A 89.8(4)
F5A P1 F6A 87.0(5)
F1A P1 F6A 87.9(4)
F6B P1 F3B 91.4(7)
F1B P1 F3B 88.7(7)
F2A P1 F3B 83.2(6)
F4A P1 F3B 73.5(6)
F5B P1 F3B 168.7(10)
F3A P1 F3B 21.5(5)
F5A P1 F3B 162.2(7)
F1A P1 F3B 108.1(6)
F6A P1 F3B 101.1(6)
F6B P1 F4B 88.7(8)
F1B P1 F4B 168.0(8)
F2A P1 F4B 121.8(6)
F4A P1 F4B 27.0(5)
F5B P1 F4B 89.0(10)
F3A P1 F4B 96.5(6)
F5A P1 F4B 84.1(7)
F1A P1 F4B 149.1(6)
F6A P1 F4B 62.0(6)
F3B P1 F4B 85.7(7)
F6B P1 F2B 169.3(8)
F1B P1 F2B 86.7(7)
F2A P1 F2B 39.9(5)
F4A P1 F2B 57.3(6)
F5B P1 F2B 86.8(9)
F3A P1 F2B 102.5(6)
F5A P1 F2B 81.6(7)
F1A P1 F2B 126.1(6)
F6A P1 F2B 143.2(6)
F3B P1 F2B 82.6(7)
F4B P1 F2B 82.1(7)

loop_
_geom_bond_atom_site_label_1
_geom_bond_atom_site_label_2
_geom_bond_distance
C1 N3 1.462(7)
C1 C2 1.499(11)
C2 C3 1.382(11)
C2 C7 1.401(12)
C3 C4 1.406(12)
C4 C5 1.362(12)
C5 C6 1.377(11)
C6 C7 1.377(12)
C8 N3 1.344(8)
C8 C9 1.364(8)
C9 N1 1.368(7)
C9 C10 1.444(8)
C10 C11 1.357(8)
C10 N4 1.366(7)
C11 N6 1.352(8)
C12 N6 1.484(7)
C12 C13 1.513(9)
C13 C14 1.383(9)
C13 C18 1.403(9)
C14 C15 1.392(10)
C15 C16 1.380(11)
C16 C17 1.381(11)
C17 C18 1.371(10)
N19 N7 1.307(6)
N19 N20 1.337(7)
N20 C21 1.367(7)
N20 C29 1.479(7)
C21 C22 1.379(8)
C22 N7 1.377(7)
C22 C23 1.443(8)
C23 C24 1.383(8)
C23 C28 1.426(8)
C24 F7 1.354(7)
C24 C25 1.385(8)
C25 C26 1.384(9)
C26 F8 1.368(7)
C26 C27 1.386(8)
C27 C28 1.397(8)
C28 Ir1 2.028(5)
C29 C30 1.510(8)
C30 C35 1.389(9)
C30 C31 1.402(9)
C31 C32 1.384(10)
C32 C33 1.391(12)
C33 C34 1.350(12)
C34 C35 1.397(10)
C36 N8 1.367(7)
C36 C43 1.383(8)
C36 C37 1.456(7)
C37 C42 1.386(8)
C37 C38 1.410(8)
C38 C39 1.409(8)
C38 Ir1 2.020(5)
C39 C40 1.385(9)
C40 F9 1.355(7)
C40 C41 1.381(9)
C41 C42 1.384(8)
C42 F10 1.349(6)
C43 N44 1.350(7)
N44 N45 1.336(7)
N44 C46 1.472(7)
N45 N8 1.322(6)
C46 C47 1.507(8)
C47 C52 1.383(9)
C47 C48 1.386(8)
C48 C49 1.390(10)
C49 C50 1.382(12)
C50 C51 1.387(11)
C51 C52 1.389(10)
C53 Cl2 1.753(7)
C53 Cl3 1.753(7)
C53 Cl1 1.779(7)
C54 Cl5 1.742(10)
C54 Cl6 1.766(9)
C54 Cl4 1.781(9)
Ir1 N8 2.009(5)
Ir1 N7 2.030(5)
Ir1 N1 2.152(5)
Ir1 N4 2.156(4)
N1 N2 1.312(6)
N2 N3 1.346(7)
N4 N5 1.322(6)
N5 N6 1.340(7)
P1 F6B 1.494(13)
P1 F1B 1.520(14)
P1 F2A 1.530(8)
P1 F4A 1.548(8)
P1 F5B 1.559(16)
P1 F3A 1.569(7)
P1 F5A 1.616(9)
P1 F1A 1.630(8)
P1 F6A 1.655(8)
P1 F3B 1.667(13)
P1 F4B 1.695(14)
P1 F2B 1.692(13)

loop_
_geom_torsion_atom_site_label_1
_geom_torsion_atom_site_label_2
_geom_torsion_atom_site_label_3
_geom_torsion_atom_site_label_4
_geom_torsion
N3 C1 C2 C3 -111.4(9)
N3 C1 C2 C7 67.6(10)
C7 C2 C3 C4 -1.7(13)
C1 C2 C3 C4 177.4(8)
C2 C3 C4 C5 0.0(13)
C3 C4 C5 C6 1.0(13)
C4 C5 C6 C7 -0.2(13)
C5 C6 C7 C2 -1.5(13)
C3 C2 C7 C6 2.4(13)
C1 C2 C7 C6 -176.6(8)
N3 C8 C9 N1 0.6(7)
N3 C8 C9 C10 -176.8(6)
C8 C9 C10 C11 3.6(13)
N1 C9 C10 C11 -173.6(7)
C8 C9 C10 N4 178.0(6)
N1 C9 C10 N4 0.7(8)
N4 C10 C11 N6 0.2(6)
C9 C10 C11 N6 174.8(6)
N6 C12 C13 C14 94.1(7)
N6 C12 C13 C18 -84.4(7)
C18 C13 C14 C15 0.0(9)
C12 C13 C14 C15 -178.6(6)
C13 C14 C15 C16 0.9(10)
C14 C15 C16 C17 -1.2(11)
C15 C16 C17 C18 0.5(11)
C16 C17 C18 C13 0.4(11)
C14 C13 C18 C17 -0.7(10)
C12 C13 C18 C17 177.9(6)
N7 N19 N20 C21 0.1(6)
N7 N19 N20 C29 -176.7(5)
N19 N20 C21 C22 0.9(7)
C29 N20 C21 C22 177.3(6)
N20 C21 C22 N7 -1.5(6)
N20 C21 C22 C23 174.8(7)
N7 C22 C23 C24 176.0(5)
C21 C22 C23 C24 -0.1(11)
N7 C22 C23 C28 -0.7(7)
C21 C22 C23 C28 -176.8(7)
C28 C23 C24 F7 -178.6(5)
C22 C23 C24 F7 4.9(9)
C28 C23 C24 C25 2.6(9)
C22 C23 C24 C25 -173.9(6)
F7 C24 C25 C26 178.8(5)
C23 C24 C25 C26 -2.3(9)
C24 C25 C26 F8 179.7(5)
C24 C25 C26 C27 0.8(10)
F8 C26 C27 C28 -178.4(5)
C25 C26 C27 C28 0.5(10)
C26 C27 C28 C23 -0.3(8)
C26 C27 C28 Ir1 175.5(4)
C24 C23 C28 C27 -1.2(8)
C22 C23 C28 C27 175.7(5)
C24 C23 C28 Ir1 -177.6(4)
C22 C23 C28 Ir1 -0.7(6)
N19 N20 C29 C30 -142.2(5)
C21 N20 C29 C30 41.7(9)
N20 C29 C30 C35 -97.7(7)
N20 C29 C30 C31 84.2(7)
C35 C30 C31 C32 0.6(9)
C29 C30 C31 C32 178.6(6)
C30 C31 C32 C33 0.0(10)
C31 C32 C33 C34 -1.2(11)
C32 C33 C34 C35 1.7(11)
C31 C30 C35 C34 0.0(9)
C29 C30 C35 C34 -178.1(6)
C33 C34 C35 C30 -1.1(10)
N8 C36 C37 C42 179.9(5)
C43 C36 C37 C42 0.4(11)
N8 C36 C37 C38 1.4(7)
C43 C36 C37 C38 -178.1(6)
C42 C37 C38 C39 0.2(7)
C36 C37 C38 C39 178.8(5)
C42 C37 C38 Ir1 -179.6(4)
C36 C37 C38 Ir1 -1.1(6)
C37 C38 C39 C40 -0.2(8)
Ir1 C38 C39 C40 179.6(4)
C38 C39 C40 F9 179.9(5)
C38 C39 C40 C41 -0.4(9)
F9 C40 C41 C42 -179.3(5)
C39 C40 C41 C42 1.0(9)
C40 C41 C42 F10 178.2(5)
C40 C41 C42 C37 -1.0(8)
C38 C37 C42 F10 -178.8(4)
C36 C37 C42 F10 2.8(8)
C38 C37 C42 C41 0.4(8)
C36 C37 C42 C41 -178.0(5)
N8 C36 C43 N44 -1.3(6)
C37 C36 C43 N44 178.2(7)
C36 C43 N44 N45 0.7(6)
C36 C43 N44 C46 -175.1(5)
C43 N44 N45 N8 0.2(6)
C46 N44 N45 N8 176.5(5)
N45 N44 C46 C47 -73.8(7)
C43 N44 C46 C47 101.7(7)
N44 C46 C47 C52 -61.7(8)
N44 C46 C47 C48 120.6(6)
C52 C47 C48 C49 1.3(10)
C46 C47 C48 C49 179.0(6)
C47 C48 C49 C50 -0.2(11)
C48 C49 C50 C51 -0.6(12)
C49 C50 C51 C52 0.4(13)
C48 C47 C52 C51 -1.4(11)
C46 C47 C52 C51 -179.1(7)
C50 C51 C52 C47 0.6(12)
C39 C38 Ir1 N8 -179.5(5)
C37 C38 Ir1 N8 0.3(4)
C39 C38 Ir1 C28 -86.0(5)
C37 C38 Ir1 C28 93.9(4)
C39 C38 Ir1 N7 -5.9(5)
C37 C38 Ir1 N7 174.0(4)
C39 C38 Ir1 N1 137.6(11)
C37 C38 Ir1 N1 -42.6(14)
C39 C38 Ir1 N4 91.6(5)
C37 C38 Ir1 N4 -88.5(4)
C27 C28 Ir1 N8 -0.7(5)
C23 C28 Ir1 N8 175.3(4)
C27 C28 Ir1 C38 -80.7(5)
C23 C28 Ir1 C38 95.3(4)
C27 C28 Ir1 N7 -174.7(5)
C23 C28 Ir1 N7 1.3(4)
C27 C28 Ir1 N1 92.8(5)
C23 C28 Ir1 N1 -91.2(4)
C27 C28 Ir1 N4 125(2)
C23 C28 Ir1 N4 -59(2)
C8 C9 N1 N2 0.0(7)
C10 C9 N1 N2 178.0(5)
C8 C9 N1 Ir1 174.9(4)
C10 C9 N1 Ir1 -7.1(6)
N8 Ir1 N1 N2 91.5(5)
C38 Ir1 N1 N2 133.7(11)
C28 Ir1 N1 N2 -2.1(5)
N7 Ir1 N1 N2 -82.8(5)
N4 Ir1 N1 N2 -179.0(5)
N8 Ir1 N1 C9 -81.8(4)
C38 Ir1 N1 C9 -39.5(14)
C28 Ir1 N1 C9 -175.3(4)
N7 Ir1 N1 C9 103.9(4)
N4 Ir1 N1 C9 7.7(4)
C9 N1 N2 N3 -0.6(6)
Ir1 N1 N2 N3 -174.1(4)
C9 C8 N3 N2 -1.0(7)
C9 C8 N3 C1 174.9(6)
N1 N2 N3 C8 1.0(6)
N1 N2 N3 C1 -175.2(5)
C2 C1 N3 C8 -81.9(8)
C2 C1 N3 N2 93.6(7)
C11 C10 N4 N5 -0.2(6)
C9 C10 N4 N5 -176.1(5)
C11 C10 N4 Ir1 -178.1(4)
C9 C10 N4 Ir1 6.0(6)
N8 Ir1 N4 N5 -91.6(5)
C38 Ir1 N4 N5 -11.4(5)
C28 Ir1 N4 N5 142(2)
N7 Ir1 N4 N5 83.0(5)
N1 Ir1 N4 N5 175.5(5)
N8 Ir1 N4 C10 85.7(4)
C38 Ir1 N4 C10 165.8(4)
C28 Ir1 N4 C10 -40(2)
N7 Ir1 N4 C10 -99.7(4)
N1 Ir1 N4 C10 -7.3(4)
C10 N4 N5 N6 0.2(6)
Ir1 N4 N5 N6 177.5(4)
N4 N5 N6 C11 0.0(6)
N4 N5 N6 C12 -179.5(5)
C10 C11 N6 N5 -0.1(7)
C10 C11 N6 C12 179.3(6)
C13 C12 N6 N5 120.8(6)
C13 C12 N6 C11 -58.5(8)
N20 N19 N7 C22 -1.1(6)
N20 N19 N7 Ir1 -178.1(4)
C21 C22 N7 N19 1.7(6)
C23 C22 N7 N19 -175.7(5)
C21 C22 N7 Ir1 179.2(4)
C23 C22 N7 Ir1 1.8(6)
N8 Ir1 N7 N19 133.1(11)
C38 Ir1 N7 N19 88.5(5)
C28 Ir1 N7 N19 175.2(5)
N1 Ir1 N7 N19 -86.0(5)
N4 Ir1 N7 N19 -9.6(5)
N8 Ir1 N7 C22 -43.8(14)
C38 Ir1 N7 C22 -88.4(4)
C28 Ir1 N7 C22 -1.7(4)
N1 Ir1 N7 C22 97.1(4)
N4 Ir1 N7 C22 173.5(4)
N44 N45 N8 C36 -1.1(6)
N44 N45 N8 Ir1 -177.5(4)
C43 C36 N8 N45 1.6(6)
C37 C36 N8 N45 -178.1(4)
C43 C36 N8 Ir1 178.5(3)
C37 C36 N8 Ir1 -1.2(6)
C38 Ir1 N8 N45 176.6(5)
C28 Ir1 N8 N45 89.9(5)
N7 Ir1 N8 N45 131.3(11)
N1 Ir1 N8 N45 -9.7(5)
N4 Ir1 N8 N45 -85.7(5)
C38 Ir1 N8 C36 0.5(4)
C28 Ir1 N8 C36 -86.3(4)
N7 Ir1 N8 C36 -44.9(14)
N1 Ir1 N8 C36 174.1(4)
N4 Ir1 N8 C36 98.2(4)
